data_7706914
loop_
_publ_author_name
'Weller, Ruth'
'M\"uller, Igor'
'Duhayon, Carine'
'Sabo-Etienne, Sylviane'
'Bontemps, S\'ebastien'
'Werncke, C. Gunnar'

_publ_section_title
;
 Quasilinear 3d-metal(i) complexes
 [KM(N(Dipp)SiR<sub>3</sub>)<sub>2</sub>] (M = Cr-Co) - structural
 diversity, solution state behaviour and reactivity.
;
_journal_issue 14
_journal_name_full 'Dalton transactions (Cambridge, England : 2003)'
_journal_page_first 4890
_journal_page_last 4903
_journal_paper_doi 10.1039/d1dt00121c
_journal_volume 50
_journal_year 2021
_chemical_formula_moiety 'C30 H52 Fe K N2 Si2'
_chemical_formula_sum 'C30 H52 Fe K N2 Si2'
_chemical_formula_weight 591.86
_space_group_crystal_system triclinic
_space_group_IT_number 2
_space_group_name_Hall '-P 1'
_space_group_name_H-M_alt 'P -1'
_atom_sites_solution_hydrogens mixed
_audit_creation_date 2021-02-10
_audit_creation_method
;
Olex2 1.2
(compiled 2018.05.29 svn.r3508 for OlexSys, GUI svn.r5506)
;
_audit_update_record
;
2021-02-24 deposited with the CCDC.	2021-03-03 downloaded from the CCDC.
;
_cell_angle_alpha 115.309(2)
_cell_angle_beta 91.001(2)
_cell_angle_gamma 110.473(2)
_cell_formula_units_Z 2
_cell_length_a 11.8776(6)
_cell_length_b 14.0736(7)
_cell_length_c 14.4037(7)
_cell_measurement_reflns_used 9122
_cell_measurement_temperature 100
_cell_measurement_theta_max 28.999
_cell_measurement_theta_min 2.204
_cell_volume 1999.11(18)
_computing_cell_refinement 'SAINT v8.37A (Bruker, 2015)'
_computing_data_reduction 'SAINT v8.37A (Bruker, 2015)'
_computing_molecular_graphics 'Olex2 (Dolomanov et al., 2009)'
_computing_publication_material 'Olex2 (Dolomanov et al., 2009)'
_computing_structure_refinement 'XL (Sheldrick, 2008)'
_computing_structure_solution 'ShelXT (Sheldrick, 2015)'
_diffrn_ambient_temperature 100.0
_diffrn_detector 'Bruker APEX2 area detector'
_diffrn_detector_area_resol_mean 7.9
_diffrn_detector_type 'CCD area detector'
_diffrn_measured_fraction_theta_full 0.998
_diffrn_measured_fraction_theta_max 0.998
_diffrn_measurement_device 'three-circle diffractometer'
_diffrn_measurement_device_type 'Bruker SMART APEX2 area detector'
_diffrn_measurement_method '\w and \f scans'
_diffrn_radiation_monochromator 'mirror optics'
_diffrn_radiation_probe x-ray
_diffrn_radiation_type MoK\a
_diffrn_radiation_wavelength 0.71073
_diffrn_reflns_av_R_equivalents 0.0405
_diffrn_reflns_av_unetI/netI 0.0193
_diffrn_reflns_Laue_measured_fraction_full 0.998
_diffrn_reflns_Laue_measured_fraction_max 0.998
_diffrn_reflns_limit_h_max 14
_diffrn_reflns_limit_h_min -14
_diffrn_reflns_limit_k_max 17
_diffrn_reflns_limit_k_min -17
_diffrn_reflns_limit_l_max 17
_diffrn_reflns_limit_l_min -17
_diffrn_reflns_number 72350
_diffrn_reflns_point_group_measured_fraction_full 0.998
_diffrn_reflns_point_group_measured_fraction_max 0.998
_diffrn_reflns_theta_full 25.242
_diffrn_reflns_theta_max 26.000
_diffrn_reflns_theta_min 1.867
_diffrn_source 'microfocus sealed X-ray tube'
_diffrn_source_type 'Incoatec I\ms'
_exptl_absorpt_coefficient_mu 0.558
_exptl_absorpt_correction_T_max 0.7461
_exptl_absorpt_correction_T_min 0.6871
_exptl_absorpt_correction_type multi-scan
_exptl_absorpt_process_details
;
SADABS-2016/2 (Bruker,2016/2) was used for absorption correction.
wR2(int) was 0.1559 before and 0.0531 after correction.
The Ratio of minimum to maximum transmission is 0.9209.
The \l/2 correction factor is Not present.
;
_exptl_crystal_colour 'clear dark red'
_exptl_crystal_colour_lustre clear
_exptl_crystal_colour_modifier dark
_exptl_crystal_colour_primary red
_exptl_crystal_density_diffrn 0.983
_exptl_crystal_description block
_exptl_crystal_F_000 638
_exptl_crystal_size_max 0.5
_exptl_crystal_size_mid 0.386
_exptl_crystal_size_min 0.278
_refine_diff_density_max 0.313
_refine_diff_density_min -0.257
_refine_diff_density_rms 0.054
_refine_ls_extinction_method none
_refine_ls_goodness_of_fit_ref 1.070
_refine_ls_hydrogen_treatment mixed
_refine_ls_matrix_type full
_refine_ls_number_parameters 363
_refine_ls_number_reflns 7861
_refine_ls_number_restraints 0
_refine_ls_restrained_S_all 1.070
_refine_ls_R_factor_all 0.0340
_refine_ls_R_factor_gt 0.0296
_refine_ls_shift/su_max 0.001
_refine_ls_shift/su_mean 0.000
_refine_ls_structure_factor_coef Fsqd
_refine_ls_weighting_details 'w=1/[\s^2^(Fo^2^)+(0.0471P)^2^+0.8431P] where P=(Fo^2^+2Fc^2^)/3'
_refine_ls_weighting_scheme calc
_refine_ls_wR_factor_gt 0.0835
_refine_ls_wR_factor_ref 0.0851
_reflns_Friedel_coverage 0.000
_reflns_number_gt 7064
_reflns_number_total 7861
_reflns_threshold_expression 'I > 2\s(I)'
_cod_data_source_file d1dt00121c2.cif
_cod_data_source_block 3_kfe
_cod_depositor_comments 'Adding full bibliography for 7706910--7706927.cif.'
_cod_database_code 7706914
_shelx_shelxl_version_number 2017/1
_shelx_space_group_comment
;
The symmetry employed for this shelxl refinement is uniquely defined
by the following loop, which should always be used as a source of
symmetry information in preference to the above space-group names.
They are only intended as comments.
;
_shelx_estimated_absorpt_t_max 0.860
_shelx_estimated_absorpt_t_min 0.768
_olex2_refinement_description
;
1. Fixed Uiso
 At 1.2 times of:
  All C(H) groups
 At 1.5 times of:
  All C(H,H) groups, All C(H,H,H) groups
2.a Ternary CH refined with riding coordinates:
 C00E(H00E), C00F(H00F), C00G(H00G), C00H(H00H)
2.b Aromatic/amide H refined with riding coordinates:
 C00I(H00I), C00J(H00J), C00K(H00K)
2.c Idealised Me refined as rotating group:
 C00O(H00A,H00B,H00C), C00P(H00D,H00O,H00P), C00Q(H00Q,H00R,H00S), C00R(H00T,
 H00U,H00V), C00S(H00W,H00X,H00Y), C00T(H00Z,H,HA), C00U(H00,HB,HC), C00V(H0AA,
 HD,HE), C00W(H1AA,HF,HG), C00X(H2AA,HH,HI), C00Y(H3AA,HJ,HK), C00Z(H4AA,HL,HM),
  C010(H01A,H01B,H01C)
;
_olex2_submission_special_instructions 'No special instructions were received'

loop_
_space_group_symop_operation_xyz
'x, y, z'
'-x, -y, -z'

loop_
_atom_site_label
_atom_site_type_symbol
_atom_site_fract_x
_atom_site_fract_y
_atom_site_fract_z
_atom_site_U_iso_or_equiv
_atom_site_adp_type
_atom_site_occupancy
_atom_site_site_symmetry_order
_atom_site_calc_flag
_atom_site_refinement_flags_posn
_atom_site_refinement_flags_adp
_atom_site_refinement_flags_occupancy
_atom_site_disorder_assembly
_atom_site_disorder_group
Fe1 Fe 0.29576(2) 0.34270(2) 0.68097(2) 0.01256(7) Uani 1 1 d . . . . .
Si2 Si 0.15021(4) 0.49713(3) 0.77641(3) 0.01451(9) Uani 1 1 d . . . . .
Si1 Si 0.48068(4) 0.26928(3) 0.75940(3) 0.01338(9) Uani 1 1 d . . . . .
K2 K 0.000000 0.000000 0.500000 0.04296(17) Uani 1 2 d S T P . .
N1 N 0.45104(11) 0.33302(10) 0.68810(9) 0.0137(2) Uani 1 1 d . . . . .
N2 N 0.14564(10) 0.36219(10) 0.69814(9) 0.0135(2) Uani 1 1 d . . . . .
C008 C 0.62890(13) 0.49883(13) 0.70241(12) 0.0159(3) Uani 1 1 d . . . . .
C009 C -0.03259(13) 0.22914(12) 0.55355(11) 0.0147(3) Uani 1 1 d . . . . .
C00A C 0.55575(13) 0.31952(12) 0.53980(11) 0.0150(3) Uani 1 1 d . . . . .
C00B C 0.54349(13) 0.38386(12) 0.64397(11) 0.0135(3) Uani 1 1 d . . . . .
C00C C 0.03215(12) 0.26682(12) 0.65520(11) 0.0130(3) Uani 1 1 d . . . . .
C00D C -0.02216(13) 0.20806(12) 0.71268(11) 0.0159(3) Uani 1 1 d . . . . .
C00E C 0.02487(14) 0.28079(13) 0.48377(12) 0.0182(3) Uani 1 1 d . . . . .
H00E H 0.099677 0.351061 0.527952 0.022 Uiso 1 1 calc R . . . .
C00F C 0.62173(14) 0.57412(13) 0.81357(12) 0.0189(3) Uani 1 1 d . . . . .
H00F H 0.549447 0.528160 0.832476 0.023 Uiso 1 1 calc R . . . .
C00G C 0.46331(14) 0.19843(13) 0.47021(12) 0.0180(3) Uani 1 1 d . . . . .
H00G H 0.404372 0.175742 0.513055 0.022 Uiso 1 1 calc R . . . .
C00H C 0.04216(14) 0.24057(13) 0.82068(12) 0.0192(3) Uani 1 1 d . . . . .
H00H H 0.124700 0.302930 0.837088 0.023 Uiso 1 1 calc R . . . .
C00I C 0.65266(14) 0.36841(14) 0.49968(12) 0.0205(3) Uani 1 1 d . . . . .
H00I H 0.661142 0.324166 0.430749 0.025 Uiso 1 1 calc R . . . .
C00J C 0.72345(14) 0.54424(14) 0.65798(13) 0.0209(3) Uani 1 1 d . . . . .
H00J H 0.780063 0.621381 0.697564 0.025 Uiso 1 1 calc R . . . .
C00K C 0.73696(15) 0.48011(15) 0.55807(13) 0.0245(3) Uani 1 1 d . . . . .
H00K H 0.802952 0.512094 0.529873 0.029 Uiso 1 1 calc R . . . .
C00L C -0.14869(14) 0.14031(13) 0.51506(12) 0.0190(3) Uani 1 1 d . . . . .
C00M C -0.13822(14) 0.11906(13) 0.67033(12) 0.0205(3) Uani 1 1 d . . . . .
C00N C -0.20224(14) 0.08555(14) 0.57284(13) 0.0227(3) Uani 1 1 d . . . . .
C00O C 0.46181(17) 0.34006(16) 0.89760(13) 0.0277(4) Uani 1 1 d . . . . .
H00A H 0.524943 0.418060 0.933870 0.042 Uiso 1 1 calc GR . . . .
H00B H 0.470073 0.296455 0.933287 0.042 Uiso 1 1 calc GR . . . .
H00C H 0.380520 0.342838 0.898238 0.042 Uiso 1 1 calc GR . . . .
C00P C -0.00850(15) 0.49463(15) 0.77595(15) 0.0288(4) Uani 1 1 d . . . . .
H00D H -0.050147 0.463848 0.703767 0.043 Uiso 1 1 calc GR . . . .
H00O H -0.003970 0.572580 0.817386 0.043 Uiso 1 1 calc GR . . . .
H00P H -0.054417 0.446154 0.806458 0.043 Uiso 1 1 calc GR . . . .
C00Q C 0.23475(17) 0.59971(14) 0.72648(14) 0.0290(4) Uani 1 1 d . . . . .
H00Q H 0.315528 0.597316 0.717860 0.044 Uiso 1 1 calc GR . . . .
H00R H 0.244850 0.677333 0.776677 0.044 Uiso 1 1 calc GR . . . .
H00S H 0.188093 0.578164 0.658793 0.044 Uiso 1 1 calc GR . . . .
C00R C -0.05888(17) 0.31635(17) 0.43691(16) 0.0331(4) Uani 1 1 d . . . . .
H00T H -0.132755 0.248870 0.392293 0.050 Uiso 1 1 calc GR . . . .
H00U H -0.015869 0.351354 0.394855 0.050 Uiso 1 1 calc GR . . . .
H00V H -0.082020 0.371763 0.493353 0.050 Uiso 1 1 calc GR . . . .
C00S C 0.37055(16) 0.11637(14) 0.70283(14) 0.0263(4) Uani 1 1 d . . . . .
H00W H 0.286433 0.111931 0.695412 0.039 Uiso 1 1 calc GR . . . .
H00X H 0.381801 0.084830 0.749504 0.039 Uiso 1 1 calc GR . . . .
H00Y H 0.385725 0.072259 0.633936 0.039 Uiso 1 1 calc GR . . . .
C00T C -0.02831(17) 0.28655(17) 0.90550(13) 0.0319(4) Uani 1 1 d . . . . .
H00Z H -0.036946 0.353228 0.905333 0.048 Uiso 1 1 calc GR . . . .
H H 0.016703 0.308955 0.974164 0.048 Uiso 1 1 calc GR . . . .
HA H -0.109740 0.226855 0.891218 0.048 Uiso 1 1 calc GR . . . .
C00U C 0.39056(17) 0.19387(16) 0.37874(15) 0.0338(4) Uani 1 1 d . . . . .
H00 H 0.347284 0.245014 0.405872 0.051 Uiso 1 1 calc GR . . . .
HB H 0.330979 0.115410 0.334918 0.051 Uiso 1 1 calc GR . . . .
HC H 0.446787 0.218268 0.336771 0.051 Uiso 1 1 calc GR . . . .
C00V C 0.73625(16) 0.61096(17) 0.89195(13) 0.0321(4) Uani 1 1 d . . . . .
H0AA H 0.746883 0.542954 0.886679 0.048 Uiso 1 1 calc GR . . . .
HD H 0.726834 0.655533 0.963137 0.048 Uiso 1 1 calc GR . . . .
HE H 0.808293 0.657953 0.876200 0.048 Uiso 1 1 calc GR . . . .
C00W C 0.06140(18) 0.13923(16) 0.82257(15) 0.0313(4) Uani 1 1 d . . . . .
H1AA H -0.018382 0.076982 0.807179 0.047 Uiso 1 1 calc GR . . . .
HF H 0.105852 0.163409 0.892034 0.047 Uiso 1 1 calc GR . . . .
HG H 0.109021 0.112484 0.769707 0.047 Uiso 1 1 calc GR . . . .
C00X C 0.60249(19) 0.67952(16) 0.82232(16) 0.0359(4) Uani 1 1 d . . . . .
H2AA H 0.672703 0.726534 0.804838 0.054 Uiso 1 1 calc GR . . . .
HH H 0.594941 0.724451 0.894081 0.054 Uiso 1 1 calc GR . . . .
HI H 0.527510 0.655010 0.773623 0.054 Uiso 1 1 calc GR . . . .
C00Y C 0.23021(17) 0.55862(15) 0.91481(13) 0.0299(4) Uani 1 1 d . . . . .
H3AA H 0.184760 0.511075 0.946310 0.045 Uiso 1 1 calc GR . . . .
HJ H 0.234269 0.636575 0.955102 0.045 Uiso 1 1 calc GR . . . .
HK H 0.313436 0.560375 0.915424 0.045 Uiso 1 1 calc GR . . . .
C00Z C 0.63938(15) 0.27199(16) 0.75801(15) 0.0280(4) Uani 1 1 d . . . . .
H4AA H 0.647516 0.230414 0.685614 0.042 Uiso 1 1 calc GR . . . .
HL H 0.654580 0.235513 0.798801 0.042 Uiso 1 1 calc GR . . . .
HM H 0.699085 0.351452 0.788872 0.042 Uiso 1 1 calc GR . . . .
C010 C 0.52388(17) 0.11277(14) 0.42980(15) 0.0301(4) Uani 1 1 d . . . . .
H01A H 0.582180 0.133177 0.387404 0.045 Uiso 1 1 calc GR . . . .
H01B H 0.460966 0.035745 0.386775 0.045 Uiso 1 1 calc GR . . . .
H01C H 0.567374 0.114421 0.489269 0.045 Uiso 1 1 calc GR . . . .
C011 C 0.0662(2) 0.19729(18) 0.39827(17) 0.0364(5) Uani 1 1 d . . . . .
H01D H 0.101(2) 0.224(2) 0.351(2) 0.055 Uiso 1 1 d R . . . .
H01E H -0.004(2) 0.125(2) 0.3540(19) 0.055 Uiso 1 1 d R . . . .
H01F H 0.128(2) 0.177(2) 0.4314(18) 0.051(7) Uiso 1 1 d . . . . .
H00N H -0.2813(17) 0.0291(16) 0.5461(14) 0.022(5) Uiso 1 1 d . . . . .
H00L H -0.1901(16) 0.1142(15) 0.4463(15) 0.021(4) Uiso 1 1 d . . . . .
H00M H -0.1724(17) 0.0819(16) 0.7126(14) 0.024(5) Uiso 1 1 d . . . . .
K1 K 0.500000 0.500000 0.500000 0.04648(18) Uani 1 2 d S T P . .

loop_
_atom_site_aniso_label
_atom_site_aniso_U_11
_atom_site_aniso_U_22
_atom_site_aniso_U_33
_atom_site_aniso_U_23
_atom_site_aniso_U_13
_atom_site_aniso_U_12
Fe1 0.00746(11) 0.01498(11) 0.01618(11) 0.00723(9) 0.00342(8) 0.00537(8)
Si2 0.01268(19) 0.0132(2) 0.01502(19) 0.00432(16) 0.00252(15) 0.00512(16)
Si1 0.01183(19) 0.0148(2) 0.01463(19) 0.00740(16) 0.00305(15) 0.00570(16)
K2 0.0773(5) 0.0413(3) 0.0433(3) 0.0284(3) 0.0368(3) 0.0471(4)
N1 0.0088(6) 0.0169(6) 0.0178(6) 0.0100(5) 0.0043(5) 0.0052(5)
N2 0.0079(6) 0.0128(6) 0.0170(6) 0.0050(5) 0.0022(5) 0.0036(5)
C008 0.0115(7) 0.0195(7) 0.0193(7) 0.0111(6) 0.0021(6) 0.0062(6)
C009 0.0112(7) 0.0132(7) 0.0195(7) 0.0067(6) 0.0029(6) 0.0057(6)
C00A 0.0129(7) 0.0172(7) 0.0202(7) 0.0115(6) 0.0057(6) 0.0082(6)
C00B 0.0093(6) 0.0173(7) 0.0196(7) 0.0117(6) 0.0035(5) 0.0075(6)
C00C 0.0089(6) 0.0121(7) 0.0182(7) 0.0047(6) 0.0049(5) 0.0069(5)
C00D 0.0140(7) 0.0158(7) 0.0174(7) 0.0060(6) 0.0063(6) 0.0074(6)
C00E 0.0150(7) 0.0165(7) 0.0205(7) 0.0100(6) -0.0011(6) 0.0017(6)
C00F 0.0157(7) 0.0177(7) 0.0201(8) 0.0082(6) 0.0040(6) 0.0038(6)
C00G 0.0178(7) 0.0156(7) 0.0207(7) 0.0085(6) 0.0083(6) 0.0063(6)
C00H 0.0183(8) 0.0198(8) 0.0175(7) 0.0090(6) 0.0043(6) 0.0049(6)
C00I 0.0192(8) 0.0221(8) 0.0225(8) 0.0120(7) 0.0096(6) 0.0083(6)
C00J 0.0156(7) 0.0188(8) 0.0250(8) 0.0123(7) 0.0021(6) 0.0007(6)
C00K 0.0182(8) 0.0276(9) 0.0273(8) 0.0165(7) 0.0090(7) 0.0037(7)
C00L 0.0139(7) 0.0179(8) 0.0206(8) 0.0064(6) -0.0002(6) 0.0044(6)
C00M 0.0179(8) 0.0184(8) 0.0225(8) 0.0096(7) 0.0083(6) 0.0037(6)
C00N 0.0120(7) 0.0194(8) 0.0266(8) 0.0076(7) 0.0028(6) -0.0009(6)
C00O 0.0370(10) 0.0335(10) 0.0181(8) 0.0121(7) 0.0080(7) 0.0198(8)
C00P 0.0223(9) 0.0263(9) 0.0360(10) 0.0078(8) 0.0069(7) 0.0161(7)
C00Q 0.0360(10) 0.0185(8) 0.0317(9) 0.0124(7) 0.0113(8) 0.0087(7)
C00R 0.0296(10) 0.0398(10) 0.0431(11) 0.0300(9) 0.0043(8) 0.0144(8)
C00S 0.0272(9) 0.0196(8) 0.0310(9) 0.0138(7) 0.0008(7) 0.0057(7)
C00T 0.0348(10) 0.0419(11) 0.0177(8) 0.0104(8) 0.0091(7) 0.0177(9)
C00U 0.0273(9) 0.0263(9) 0.0383(10) 0.0134(8) -0.0071(8) 0.0028(8)
C00V 0.0251(9) 0.0431(11) 0.0201(8) 0.0097(8) 0.0006(7) 0.0111(8)
C00W 0.0343(10) 0.0303(9) 0.0317(9) 0.0162(8) 0.0017(8) 0.0132(8)
C00X 0.0450(11) 0.0313(10) 0.0365(10) 0.0144(8) 0.0119(9) 0.0221(9)
C00Y 0.0344(10) 0.0250(9) 0.0198(8) 0.0034(7) -0.0032(7) 0.0097(8)
C00Z 0.0212(8) 0.0394(10) 0.0390(10) 0.0261(9) 0.0088(7) 0.0187(8)
C010 0.0283(9) 0.0197(8) 0.0408(10) 0.0102(8) 0.0110(8) 0.0124(7)
C011 0.0459(12) 0.0377(11) 0.0413(11) 0.0267(10) 0.0283(10) 0.0221(10)
K1 0.0592(4) 0.0257(3) 0.0488(4) 0.0129(3) -0.0222(3) 0.0175(3)

loop_
_atom_type_symbol
_atom_type_description
_atom_type_scat_dispersion_real
_atom_type_scat_dispersion_imag
_atom_type_scat_source
C C 0.0033 0.0016 'International Tables Vol C Tables 4.2.6.8 and 6.1.1.4'
H H 0.0000 0.0000 'International Tables Vol C Tables 4.2.6.8 and 6.1.1.4'
Fe Fe 0.3463 0.8444 'International Tables Vol C Tables 4.2.6.8 and 6.1.1.4'
K K 0.2009 0.2494 'International Tables Vol C Tables 4.2.6.8 and 6.1.1.4'
N N 0.0061 0.0033 'International Tables Vol C Tables 4.2.6.8 and 6.1.1.4'
Si Si 0.0817 0.0704 'International Tables Vol C Tables 4.2.6.8 and 6.1.1.4'

loop_
_geom_angle_atom_site_label_1
_geom_angle_atom_site_label_2
_geom_angle_atom_site_label_3
_geom_angle
_geom_angle_site_symmetry_1
_geom_angle_site_symmetry_3
_geom_angle_publ_flag
N1 Fe1 N2 170.59(5) . . ?
N2 Si2 C00P 110.58(7) . . ?
N2 Si2 C00Q 111.04(7) . . ?
N2 Si2 C00Y 112.54(7) . . ?
C00P Si2 C00Q 106.64(8) . . ?
C00P Si2 C00Y 109.21(8) . . ?
C00Q Si2 C00Y 106.58(9) . . ?
N1 Si1 C00O 111.81(7) . . ?
N1 Si1 C00S 110.83(7) . . ?
N1 Si1 C00Z 110.60(7) . . ?
C00O Si1 C00S 106.05(8) . . ?
C00O Si1 C00Z 109.53(8) . . ?
C00S Si1 C00Z 107.85(8) . . ?
C009 K2 C009 180.00(6) . 2_556 ?
C009 K2 C00C 25.25(4) 2_556 2_556 ?
C009 K2 C00C 154.75(4) . 2_556 ?
C009 K2 C00C 154.75(4) 2_556 . ?
C009 K2 C00C 25.25(4) . . ?
C009 K2 C00D 44.36(4) 2_556 2_556 ?
C009 K2 C00D 135.64(4) . 2_556 ?
C009 K2 C00D 135.64(4) 2_556 . ?
C009 K2 C00D 44.36(4) . . ?
C009 K2 C00M 52.25(4) 2_556 2_556 ?
C009 K2 C00M 127.75(4) . 2_556 ?
C009 K2 C00M 52.25(4) . . ?
C009 K2 C00M 127.75(4) 2_556 . ?
C009 K2 H01F 51.9(5) . . ?
C009 K2 H01F 128.1(5) 2_556 . ?
C00C K2 C00C 180.0 . 2_556 ?
C00C K2 H01F 62.8(5) . . ?
C00C K2 H01F 117.2(5) 2_556 . ?
C00D K2 C00C 155.26(4) . 2_556 ?
C00D K2 C00C 155.26(4) 2_556 . ?
C00D K2 C00C 24.74(4) . . ?
C00D K2 C00C 24.74(4) 2_556 2_556 ?
C00D K2 C00D 180.0 2_556 . ?
C00D K2 H01F 87.5(5) . . ?
C00D K2 H01F 92.5(5) 2_556 . ?
C00L K2 C009 153.97(4) 2_556 . ?
C00L K2 C009 26.03(4) . . ?
C00L K2 C009 26.03(4) 2_556 2_556 ?
C00L K2 C009 153.97(4) . 2_556 ?
C00L K2 C00C 44.94(4) . . ?
C00L K2 C00C 135.06(4) . 2_556 ?
C00L K2 C00C 135.06(4) 2_556 . ?
C00L K2 C00C 44.94(4) 2_556 2_556 ?
C00L K2 C00D 52.12(4) . . ?
C00L K2 C00D 127.88(4) 2_556 . ?
C00L K2 C00D 52.12(4) 2_556 2_556 ?
C00L K2 C00D 127.88(4) . 2_556 ?
C00L K2 C00L 180.00(6) . 2_556 ?
C00L K2 C00M 134.79(4) . 2_556 ?
C00L K2 C00M 45.20(4) . . ?
C00L K2 C00M 134.79(4) 2_556 . ?
C00L K2 C00M 45.21(4) 2_556 2_556 ?
C00L K2 C00N 153.71(4) . 2_556 ?
C00L K2 C00N 153.71(4) 2_556 . ?
C00L K2 C00N 26.29(4) 2_556 2_556 ?
C00L K2 C00N 26.29(4) . . ?
C00L K2 H01F 109.8(5) 2_556 . ?
C00L K2 H01F 70.2(5) . . ?
C00M K2 C00C 43.95(4) 2_556 2_556 ?
C00M K2 C00C 136.05(4) 2_556 . ?
C00M K2 C00C 136.05(4) . 2_556 ?
C00M K2 C00C 43.95(4) . . ?
C00M K2 C00D 155.21(4) . 2_556 ?
C00M K2 C00D 155.21(4) 2_556 . ?
C00M K2 C00D 24.79(4) 2_556 2_556 ?
C00M K2 C00D 24.79(4) . . ?
C00M K2 C00M 180.00(4) . 2_556 ?
C00M K2 H01F 76.6(5) 2_556 . ?
C00M K2 H01F 103.4(5) . . ?
C00N K2 C009 134.05(4) . 2_556 ?
C00N K2 C009 45.95(4) 2_556 2_556 ?
C00N K2 C009 134.05(4) 2_556 . ?
C00N K2 C009 45.95(4) . . ?
C00N K2 C00C 127.58(4) . 2_556 ?
C00N K2 C00C 127.58(4) 2_556 . ?
C00N K2 C00C 52.42(4) . . ?
C00N K2 C00C 52.42(4) 2_556 2_556 ?
C00N K2 C00D 44.69(4) . . ?
C00N K2 C00D 44.69(4) 2_556 2_556 ?
C00N K2 C00D 135.31(4) . 2_556 ?
C00N K2 C00D 135.31(4) 2_556 . ?
C00N K2 C00M 25.60(4) 2_556 2_556 ?
C00N K2 C00M 25.59(4) . . ?
C00N K2 C00M 154.41(4) 2_556 . ?
C00N K2 C00M 154.41(4) . 2_556 ?
C00N K2 C00N 180.0 2_556 . ?
C00N K2 H01F 84.3(5) 2_556 . ?
C00N K2 H01F 95.7(5) . . ?
Si1 N1 Fe1 117.96(6) . . ?
C00B N1 Fe1 121.60(9) . . ?
C00B N1 Si1 120.25(9) . . ?
Si2 N2 Fe1 118.88(6) . . ?
C00C N2 Fe1 120.80(9) . . ?
C00C N2 Si2 120.10(9) . . ?
C00B C008 C00F 121.66(13) . . ?
C00B C008 K1 77.14(8) . . ?
C00F C008 K1 121.50(9) . . ?
C00J C008 C00B 119.63(14) . . ?
C00J C008 C00F 118.71(13) . . ?
C00J C008 K1 73.07(9) . . ?
C00C C009 K2 84.26(8) . . ?
C00C C009 C00E 121.02(13) . . ?
C00E C009 K2 111.65(9) . . ?
C00L C009 K2 72.12(8) . . ?
C00L C009 C00C 119.96(13) . . ?
C00L C009 C00E 118.97(13) . . ?
C00B C00A C00G 121.13(13) . . ?
C00B C00A K1 83.72(8) . . ?
C00G C00A K1 112.43(9) . . ?
C00I C00A C00B 119.92(14) . . ?
C00I C00A C00G 118.94(13) . . ?
C00I C00A K1 73.13(9) . . ?
N1 C00B C008 121.30(13) . . ?
N1 C00B C00A 120.54(13) . . ?
N1 C00B K1 123.38(8) . . ?
C008 C00B C00A 118.14(13) . . ?
C008 C00B K1 77.83(8) . . ?
C00A C00B K1 70.61(8) . . ?
N2 C00C K2 124.45(8) . . ?
N2 C00C C009 120.45(13) . . ?
N2 C00C C00D 121.35(13) . . ?
C009 C00C K2 70.49(8) . . ?
C00D C00C K2 76.99(8) . . ?
C00D C00C C009 118.18(13) . . ?
C00C C00D K2 78.27(8) . . ?
C00C C00D C00H 121.68(13) . . ?
C00H C00D K2 120.88(9) . . ?
C00M C00D K2 72.32(9) . . ?
C00M C00D C00C 119.59(14) . . ?
C00M C00D C00H 118.72(13) . . ?
C009 C00E H00E 107.6 . . ?
C009 C00E C00R 113.28(13) . . ?
C009 C00E C011 109.56(13) . . ?
C00R C00E H00E 107.6 . . ?
C00R C00E C011 111.01(15) . . ?
C011 C00E H00E 107.6 . . ?
C008 C00F H00F 107.9 . . ?
C008 C00F C00V 111.41(13) . . ?
C008 C00F C00X 111.57(13) . . ?
C00V C00F H00F 107.9 . . ?
C00V C00F C00X 110.10(15) . . ?
C00X C00F H00F 107.9 . . ?
C00A C00G H00G 107.9 . . ?
C00A C00G C00U 110.45(13) . . ?
C00A C00G C010 112.16(13) . . ?
C00U C00G H00G 107.9 . . ?
C010 C00G H00G 107.9 . . ?
C010 C00G C00U 110.38(14) . . ?
C00D C00H H00H 107.9 . . ?
C00D C00H C00T 111.49(13) . . ?
C00D C00H C00W 111.25(13) . . ?
C00T C00H H00H 107.9 . . ?
C00W C00H H00H 107.9 . . ?
C00W C00H C00T 110.36(14) . . ?
C00A C00I H00I 119.3 . . ?
C00A C00I K1 80.57(9) . . ?
C00K C00I C00A 121.49(14) . . ?
C00K C00I H00I 119.3 . . ?
C00K C00I K1 78.86(10) . . ?
K1 C00I H00I 111.4 . . ?
C008 C00J H00J 119.1 . . ?
C008 C00J K1 81.97(9) . . ?
C00K C00J C008 121.86(15) . . ?
C00K C00J H00J 119.1 . . ?
C00K C00J K1 72.91(9) . . ?
K1 C00J H00J 116.5 . . ?
C00I C00K H00K 120.5 . . ?
C00I C00K K1 74.77(9) . . ?
C00J C00K C00I 118.92(14) . . ?
C00J C00K H00K 120.5 . . ?
C00J C00K K1 81.53(10) . . ?
K1 C00K H00K 113.8 . . ?
K2 C00L H00L 107.9(11) . . ?
C009 C00L K2 81.84(9) . . ?
C009 C00L H00L 119.3(11) . . ?
C00N C00L K2 78.18(9) . . ?
C00N C00L C009 121.38(14) . . ?
C00N C00L H00L 119.2(11) . . ?
K2 C00M H00M 116.4(11) . . ?
C00D C00M K2 82.89(9) . . ?
C00D C00M H00M 116.9(11) . . ?
C00N C00M K2 72.54(9) . . ?
C00N C00M C00D 121.76(15) . . ?
C00N C00M H00M 121.3(11) . . ?
K2 C00N H00N 114.5(11) . . ?
C00L C00N K2 75.53(9) . . ?
C00L C00N C00M 119.06(14) . . ?
C00L C00N H00N 119.0(11) . . ?
C00M C00N K2 81.87(10) . . ?
C00M C00N H00N 121.9(11) . . ?
Si1 C00O H00A 109.5 . . ?
Si1 C00O H00B 109.5 . . ?
Si1 C00O H00C 109.5 . . ?
H00A C00O H00B 109.5 . . ?
H00A C00O H00C 109.5 . . ?
H00B C00O H00C 109.5 . . ?
Si2 C00P H00D 109.5 . . ?
Si2 C00P H00O 109.5 . . ?
Si2 C00P H00P 109.5 . . ?
H00D C00P H00O 109.5 . . ?
H00D C00P H00P 109.5 . . ?
H00O C00P H00P 109.5 . . ?
Si2 C00Q H00Q 109.5 . . ?
Si2 C00Q H00R 109.5 . . ?
Si2 C00Q H00S 109.5 . . ?
H00Q C00Q H00R 109.5 . . ?
H00Q C00Q H00S 109.5 . . ?
H00R C00Q H00S 109.5 . . ?
C00E C00R H00T 109.5 . . ?
C00E C00R H00U 109.5 . . ?
C00E C00R H00V 109.5 . . ?
H00T C00R H00U 109.5 . . ?
H00T C00R H00V 109.5 . . ?
H00U C00R H00V 109.5 . . ?
Si1 C00S H00W 109.5 . . ?
Si1 C00S H00X 109.5 . . ?
Si1 C00S H00Y 109.5 . . ?
H00W C00S H00X 109.5 . . ?
H00W C00S H00Y 109.5 . . ?
H00X C00S H00Y 109.5 . . ?
C00H C00T H00Z 109.5 . . ?
C00H C00T H 109.5 . . ?
C00H C00T HA 109.5 . . ?
H00Z C00T H 109.5 . . ?
H00Z C00T HA 109.5 . . ?
H C00T HA 109.5 . . ?
C00G C00U H00 109.5 . . ?
C00G C00U HB 109.5 . . ?
C00G C00U HC 109.5 . . ?
H00 C00U HB 109.5 . . ?
H00 C00U HC 109.5 . . ?
HB C00U HC 109.5 . . ?
C00F C00V H0AA 109.5 . . ?
C00F C00V HD 109.5 . . ?
C00F C00V HE 109.5 . . ?
H0AA C00V HD 109.5 . . ?
H0AA C00V HE 109.5 . . ?
HD C00V HE 109.5 . . ?
C00H C00W H1AA 109.5 . . ?
C00H C00W HF 109.5 . . ?
C00H C00W HG 109.5 . . ?
H1AA C00W HF 109.5 . . ?
H1AA C00W HG 109.5 . . ?
HF C00W HG 109.5 . . ?
C00F C00X H2AA 109.5 . . ?
C00F C00X HH 109.5 . . ?
C00F C00X HI 109.5 . . ?
H2AA C00X HH 109.5 . . ?
H2AA C00X HI 109.5 . . ?
HH C00X HI 109.5 . . ?
Si2 C00Y H3AA 109.5 . . ?
Si2 C00Y HJ 109.5 . . ?
Si2 C00Y HK 109.5 . . ?
H3AA C00Y HJ 109.5 . . ?
H3AA C00Y HK 109.5 . . ?
HJ C00Y HK 109.5 . . ?
Si1 C00Z H4AA 109.5 . . ?
Si1 C00Z HL 109.5 . . ?
Si1 C00Z HM 109.5 . . ?
H4AA C00Z HL 109.5 . . ?
H4AA C00Z HM 109.5 . . ?
HL C00Z HM 109.5 . . ?
C00G C010 H01A 109.5 . . ?
C00G C010 H01B 109.5 . . ?
C00G C010 H01C 109.5 . . ?
H01A C010 H01B 109.5 . . ?
H01A C010 H01C 109.5 . . ?
H01B C010 H01C 109.5 . . ?
K2 C011 H01D 151.5(15) . . ?
K2 C011 H01E 66.9(14) . . ?
K2 C011 H01F 52.1(13) . . ?
C00E C011 K2 95.02(10) . . ?
C00E C011 H01D 113.1(15) . . ?
C00E C011 H01E 111.1(14) . . ?
C00E C011 H01F 110.5(13) . . ?
H01D C011 H01E 105(2) . . ?
H01D C011 H01F 110(2) . . ?
H01E C011 H01F 107(2) . . ?
C008 K1 C008 180.0 2_666 . ?
C00A K1 C008 135.16(4) 2_666 . ?
C00A K1 C008 44.84(4) . . ?
C00A K1 C008 135.15(4) . 2_666 ?
C00A K1 C008 44.85(4) 2_666 2_666 ?
C00A K1 C00A 180.0 . 2_666 ?
C00A K1 C00B 154.33(4) 2_666 . ?
C00A K1 C00B 154.33(4) . 2_666 ?
C00A K1 C00B 25.67(4) 2_666 2_666 ?
C00A K1 C00B 25.67(4) . . ?
C00A K1 C00J 127.33(4) . 2_666 ?
C00A K1 C00J 52.67(4) . . ?
C00A K1 C00J 127.33(4) 2_666 . ?
C00A K1 C00J 52.67(4) 2_666 2_666 ?
C00B K1 C008 25.03(4) . . ?
C00B K1 C008 154.97(4) 2_666 . ?
C00B K1 C008 154.97(4) . 2_666 ?
C00B K1 C008 25.03(4) 2_666 2_666 ?
C00B K1 C00B 180.0 2_666 . ?
C00I K1 C008 127.53(4) . 2_666 ?
C00I K1 C008 52.47(4) 2_666 2_666 ?
C00I K1 C008 52.46(4) . . ?
C00I K1 C008 127.54(4) 2_666 . ?
C00I K1 C00A 153.70(4) . 2_666 ?
C00I K1 C00A 26.30(4) 2_666 2_666 ?
C00I K1 C00A 153.70(4) 2_666 . ?
C00I K1 C00A 26.30(4) . . ?
C00I K1 C00B 45.49(4) . . ?
C00I K1 C00B 134.51(4) . 2_666 ?
C00I K1 C00B 134.51(4) 2_666 . ?
C00I K1 C00B 45.49(4) 2_666 2_666 ?
C00I K1 C00I 180.0 2_666 . ?
C00I K1 C00J 45.31(4) . . ?
C00I K1 C00J 45.31(4) 2_666 2_666 ?
C00I K1 C00J 134.69(4) . 2_666 ?
C00I K1 C00J 134.69(4) 2_666 . ?
C00I K1 C00K 26.37(4) 2_666 2_666 ?
C00I K1 C00K 153.63(4) 2_666 . ?
C00I K1 C00K 153.63(4) . 2_666 ?
C00I K1 C00K 26.37(4) . . ?
C00J K1 C008 155.04(4) 2_666 . ?
C00J K1 C008 24.96(4) . . ?
C00J K1 C008 155.04(4) . 2_666 ?
C00J K1 C008 24.96(4) 2_666 2_666 ?
C00J K1 C00B 44.40(4) . . ?
C00J K1 C00B 44.40(4) 2_666 2_666 ?
C00J K1 C00B 135.60(4) 2_666 . ?
C00J K1 C00B 135.60(4) . 2_666 ?
C00J K1 C00J 180.00(6) 2_666 . ?
C00K K1 C008 44.90(4) . . ?
C00K K1 C008 135.10(4) . 2_666 ?
C00K K1 C008 44.90(4) 2_666 2_666 ?
C00K K1 C008 135.10(4) 2_666 . ?
C00K K1 C00A 46.32(4) . . ?
C00K K1 C00A 133.67(4) . 2_666 ?
C00K K1 C00A 133.67(4) 2_666 . ?
C00K K1 C00A 46.33(4) 2_666 2_666 ?
C00K K1 C00B 52.96(4) 2_666 2_666 ?
C00K K1 C00B 127.04(4) . 2_666 ?
C00K K1 C00B 52.96(4) . . ?
C00K K1 C00B 127.04(4) 2_666 . ?
C00K K1 C00J 25.57(4) . . ?
C00K K1 C00J 154.43(4) 2_666 . ?
C00K K1 C00J 154.43(4) . 2_666 ?
C00K K1 C00J 25.57(4) 2_666 2_666 ?
C00K K1 C00K 180.0 . 2_666 ?

loop_
_geom_bond_atom_site_label_1
_geom_bond_atom_site_label_2
_geom_bond_distance
_geom_bond_site_symmetry_2
_geom_bond_publ_flag
Fe1 N1 1.9005(12) . ?
Fe1 N2 1.9014(12) . ?
Si2 N2 1.7250(12) . ?
Si2 C00P 1.8729(17) . ?
Si2 C00Q 1.8731(17) . ?
Si2 C00Y 1.8733(17) . ?
Si1 N1 1.7261(12) . ?
Si1 C00O 1.8658(16) . ?
Si1 C00S 1.8709(17) . ?
Si1 C00Z 1.8725(16) . ?
K2 C009 3.1467(14) 2_556 ?
K2 C009 3.1467(14) . ?
K2 C00C 3.3217(14) . ?
K2 C00C 3.3217(14) 2_556 ?
K2 C00D 3.3054(14) . ?
K2 C00D 3.3054(14) 2_556 ?
K2 C00L 3.0253(15) 2_556 ?
K2 C00L 3.0253(15) . ?
K2 C00M 3.1736(16) . ?
K2 C00M 3.1737(16) 2_556 ?
K2 C00N 3.0581(16) . ?
K2 C00N 3.0581(16) 2_556 ?
K2 H01F 3.00(2) . ?
N1 C00B 1.4092(18) . ?
N2 C00C 1.4130(18) . ?
C008 C00B 1.419(2) . ?
C008 C00F 1.520(2) . ?
C008 C00J 1.397(2) . ?
C008 K1 3.2783(14) . ?
C009 C00C 1.424(2) . ?
C009 C00E 1.519(2) . ?
C009 C00L 1.395(2) . ?
C00A C00B 1.425(2) . ?
C00A C00G 1.519(2) . ?
C00A C00I 1.393(2) . ?
C00A K1 3.1027(14) . ?
C00B K1 3.2695(14) . ?
C00C C00D 1.420(2) . ?
C00D C00H 1.523(2) . ?
C00D C00M 1.397(2) . ?
C00E H00E 1.0000 . ?
C00E C00R 1.520(2) . ?
C00E C011 1.525(2) . ?
C00F H00F 1.0000 . ?
C00F C00V 1.532(2) . ?
C00F C00X 1.532(2) . ?
C00G H00G 1.0000 . ?
C00G C00U 1.528(2) . ?
C00G C010 1.527(2) . ?
C00H H00H 1.0000 . ?
C00H C00T 1.533(2) . ?
C00H C00W 1.532(2) . ?
C00I H00I 0.9500 . ?
C00I C00K 1.386(2) . ?
C00I K1 3.0099(16) . ?
C00J H00J 0.9500 . ?
C00J C00K 1.382(2) . ?
C00J K1 3.1672(16) . ?
C00K H00K 0.9500 . ?
C00K K1 3.0607(17) . ?
C00L C00N 1.384(2) . ?
C00L H00L 0.950(18) . ?
C00M C00N 1.385(2) . ?
C00M H00M 0.971(19) . ?
C00N H00N 0.930(19) . ?
C00O H00A 0.9800 . ?
C00O H00B 0.9800 . ?
C00O H00C 0.9800 . ?
C00P H00D 0.9800 . ?
C00P H00O 0.9800 . ?
C00P H00P 0.9800 . ?
C00Q H00Q 0.9800 . ?
C00Q H00R 0.9800 . ?
C00Q H00S 0.9800 . ?
C00R H00T 0.9800 . ?
C00R H00U 0.9800 . ?
C00R H00V 0.9800 . ?
C00S H00W 0.9800 . ?
C00S H00X 0.9800 . ?
C00S H00Y 0.9800 . ?
C00T H00Z 0.9800 . ?
C00T H 0.9800 . ?
C00T HA 0.9800 . ?
C00U H00 0.9800 . ?
C00U HB 0.9800 . ?
C00U HC 0.9800 . ?
C00V H0AA 0.9800 . ?
C00V HD 0.9800 . ?
C00V HE 0.9800 . ?
C00W H1AA 0.9800 . ?
C00W HF 0.9800 . ?
C00W HG 0.9800 . ?
C00X H2AA 0.9800 . ?
C00X HH 0.9800 . ?
C00X HI 0.9800 . ?
C00Y H3AA 0.9800 . ?
C00Y HJ 0.9800 . ?
C00Y HK 0.9800 . ?
C00Z H4AA 0.9800 . ?
C00Z HL 0.9800 . ?
C00Z HM 0.9800 . ?
C010 H01A 0.9800 . ?
C010 H01B 0.9800 . ?
C010 H01C 0.9800 . ?
C011 H01D 0.95(3) . ?
C011 H01E 0.99(3) . ?
C011 H01F 1.05(2) . ?

loop_
_smtbx_masks_void_nr
_smtbx_masks_void_average_x
_smtbx_masks_void_average_y
_smtbx_masks_void_average_z
_smtbx_masks_void_volume
_smtbx_masks_void_count_electrons
_smtbx_masks_void_content
1 -0.127 0.000 0.000 475.1 178.4 n-pentane
